data_4324830
loop_
_publ_author_name
'Rampal Pandey'
'Prashant Kumar'
'Ashish Kumar Singh'
'Mohammad Shahid'
'Pei-zhou Li'
'Sanjay Kumar Singh'
'Qiang Xu'
'Arvind Misra'
'Daya Shankar Pandey'

_publ_section_title
;
 Fluorescent Zinc(II) Complex Exhibiting "On-Off-On" Switching Toward Cu2+
 and Ag+ Ions
;
_journal_name_full 'Inorganic Chemistry'
_journal_page_first 3189
_journal_page_last 3197
_journal_paper_doi 10.1021/ic1018086
_journal_volume 50
_journal_year 2011
_chemical_formula_sum 'C23 H20 N2 O2 Zn'
_chemical_formula_weight 421.78
_space_group_IT_number 14
_symmetry_cell_setting monoclinic
_symmetry_Int_Tables_number 14
_symmetry_space_group_name_Hall '-P 2yn'
_symmetry_space_group_name_H-M 'P 1 21/n 1'
_atom_sites_solution_hydrogens geom
_atom_sites_solution_primary direct
_atom_sites_solution_secondary difmap
_audit_creation_method SHELXL-97
_cell_angle_alpha 90.00
_cell_angle_beta 111.13(3)
_cell_angle_gamma 90.00
_cell_formula_units_Z 4
_cell_length_a 10.536(2)
_cell_length_b 15.095(3)
_cell_length_c 13.134(3)
_cell_measurement_temperature 293(2)
_cell_volume 1948.4(8)
_computing_structure_refinement 'SHELXL-97 (Sheldrick, 1997)'
_computing_structure_solution 'SHELXS-97 (Sheldrick, 1990)'
_diffrn_ambient_temperature 293(2)
_diffrn_measured_fraction_theta_full 0.991
_diffrn_measured_fraction_theta_max 0.991
_diffrn_radiation_monochromator graphite
_diffrn_radiation_type MoK\a
_diffrn_radiation_wavelength 0.71073
_diffrn_reflns_av_R_equivalents 0.1117
_diffrn_reflns_av_sigmaI/netI 0.0983
_diffrn_reflns_limit_h_max 13
_diffrn_reflns_limit_h_min -13
_diffrn_reflns_limit_k_max 18
_diffrn_reflns_limit_k_min -19
_diffrn_reflns_limit_l_max 16
_diffrn_reflns_limit_l_min -17
_diffrn_reflns_number 17659
_diffrn_reflns_theta_full 27.43
_diffrn_reflns_theta_max 27.43
_diffrn_reflns_theta_min 3.17
_diffrn_source 'fine-focus sealed tube'
_exptl_absorpt_coefficient_mu 1.281
_exptl_absorpt_correction_T_max 0.9157
_exptl_absorpt_correction_T_min 0.8934
_exptl_absorpt_correction_type multi-scan
_exptl_crystal_colour White
_exptl_crystal_density_diffrn 1.438
_exptl_crystal_description Block
_exptl_crystal_F_000 872
_exptl_crystal_size_max 0.09
_exptl_crystal_size_mid 0.08
_exptl_crystal_size_min 0.07
_refine_diff_density_max 0.672
_refine_diff_density_min -1.173
_refine_diff_density_rms 0.112
_refine_ls_extinction_coef 0.0022(6)
_refine_ls_extinction_expression Fc^*^=kFc[1+0.001xFc^2^\l^3^/sin(2\q)]^-1/4^
_refine_ls_extinction_method SHELXL
_refine_ls_goodness_of_fit_ref 1.070
_refine_ls_matrix_type full
_refine_ls_number_parameters 257
_refine_ls_number_reflns 4410
_refine_ls_number_restraints 0
_refine_ls_restrained_S_all 1.070
_refine_ls_R_factor_all 0.1602
_refine_ls_R_factor_gt 0.0624
_refine_ls_shift/su_max 0.002
_refine_ls_shift/su_mean 0.000
_refine_ls_structure_factor_coef Fsqd
_refine_ls_weighting_details 'calc w=1/[\s^2^(Fo^2^)+(0.0188P)^2^+4.7927P] where P=(Fo^2^+2Fc^2^)/3'
_refine_ls_weighting_scheme calc
_refine_ls_wR_factor_gt 0.0993
_refine_ls_wR_factor_ref 0.1432
_reflns_number_gt 2180
_reflns_number_total 4410
_reflns_threshold_expression >2sigma(I)
_cod_data_source_file ic1018086_si_002_2.cif
_cod_data_source_block 1
_cod_original_cell_volume 1948.4(7)
_cod_original_sg_symbol_H-M 'P 21/n'
_cod_database_code 4324830

loop_
_symmetry_equiv_pos_as_xyz
'x, y, z'
'-x+1/2, y+1/2, -z+1/2'
'-x, -y, -z'
'x-1/2, -y-1/2, z-1/2'

loop_
_atom_site_label
_atom_site_type_symbol
_atom_site_fract_x
_atom_site_fract_y
_atom_site_fract_z
_atom_site_U_iso_or_equiv
_atom_site_adp_type
_atom_site_occupancy
_atom_site_symmetry_multiplicity
_atom_site_calc_flag
_atom_site_refinement_flags
Zn1 Zn 0.66000(7) 0.07210(4) -0.14641(5) 0.0525(3) Uani 1 1 d .
N1 N 0.7546(4) 0.0771(3) 0.0170(3) 0.0429(10) Uani 1 1 d .
O1 O 0.5959(4) 0.1913(3) -0.1631(3) 0.0613(11) Uani 1 1 d .
C5 C 0.5261(7) 0.3839(4) -0.0322(6) 0.0707(19) Uani 1 1 d .
H5 H 0.4780 0.4366 -0.0528 0.085 Uiso 1 1 calc R
C7 C 0.5985(6) 0.2444(4) -0.0844(4) 0.0467(13) Uani 1 1 d .
C6 C 0.5263(6) 0.3261(4) -0.1097(5) 0.0562(16) Uani 1 1 d .
H6 H 0.4777 0.3399 -0.1824 0.067 Uiso 1 1 calc R
C3 C 0.6643(7) 0.2891(4) 0.1049(5) 0.077(2) Uani 1 1 d .
H3 H 0.7125 0.2776 0.1784 0.092 Uiso 1 1 calc R
C1 C 0.7402(6) 0.1466(4) 0.0693(5) 0.0525(15) Uani 1 1 d .
H1 H 0.7846 0.1446 0.1447 0.063 Uiso 1 1 calc R
C2 C 0.6657(6) 0.2261(4) 0.0282(4) 0.0497(14) Uani 1 1 d .
C4 C 0.5949(8) 0.3672(4) 0.0768(6) 0.087(2) Uani 1 1 d .
H4 H 0.5942 0.4079 0.1298 0.104 Uiso 1 1 calc R
C9 C 0.7936(5) -0.0738(4) 0.0882(4) 0.0477(13) Uani 1 1 d .
C8 C 0.8462(5) 0.0090(3) 0.0786(4) 0.0414(12) Uani 1 1 d .
C13 C 0.9857(5) 0.0279(3) 0.1230(4) 0.0401(12) Uani 1 1 d .
C12 C 1.0735(5) -0.0414(3) 0.1785(4) 0.0408(12) Uani 1 1 d .
C11 C 1.0247(6) -0.1252(3) 0.1877(4) 0.0451(13) Uani 1 1 d .
C14 C 1.0431(6) 0.1160(3) 0.1068(4) 0.0490(14) Uani 1 1 d .
H14A H 0.9840 0.1424 0.0400 0.074 Uiso 1 1 calc R
H14B H 1.1317 0.1074 0.1034 0.074 Uiso 1 1 calc R
H14C H 1.0500 0.1544 0.1669 0.074 Uiso 1 1 calc R
C10 C 0.8857(5) -0.1386(4) 0.1429(4) 0.0468(14) Uani 1 1 d .
H10 H 0.8522 -0.1943 0.1500 0.056 Uiso 1 1 calc R
C15 C 0.6446(6) -0.0933(4) 0.0418(5) 0.0637(17) Uani 1 1 d .
H15A H 0.5985 -0.0578 0.0785 0.096 Uiso 1 1 calc R
H15B H 0.6298 -0.1549 0.0520 0.096 Uiso 1 1 calc R
H15C H 0.6098 -0.0796 -0.0347 0.096 Uiso 1 1 calc R
C16 C 1.1184(6) -0.2002(4) 0.2449(5) 0.0609(17) Uani 1 1 d .
H16A H 1.1771 -0.2145 0.2057 0.091 Uiso 1 1 calc R
H16B H 1.0652 -0.2513 0.2472 0.091 Uiso 1 1 calc R
H16C H 1.1724 -0.1825 0.3179 0.091 Uiso 1 1 calc R
N2 N 1.2173(4) -0.0258(3) 0.2201(3) 0.0439(11) Uani 1 1 d .
C17 C 1.2673(5) 0.0255(3) 0.3043(4) 0.0459(13) Uani 1 1 d .
H17 H 1.2066 0.0427 0.3373 0.055 Uiso 1 1 calc R
C18 C 1.4023(5) 0.0593(3) 0.3537(4) 0.0465(14) Uani 1 1 d .
C23 C 1.5053(6) 0.0480(4) 0.3100(5) 0.0532(15) Uani 1 1 d .
C22 C 1.6313(6) 0.0878(4) 0.3659(5) 0.0665(18) Uani 1 1 d .
H22 H 1.7008 0.0822 0.3383 0.080 Uiso 1 1 calc R
C19 C 1.4302(6) 0.1080(4) 0.4509(5) 0.0590(17) Uani 1 1 d .
H19 H 1.3621 0.1148 0.4797 0.071 Uiso 1 1 calc R
C21 C 1.6549(8) 0.1344(4) 0.4597(6) 0.077(2) Uani 1 1 d .
H21 H 1.7401 0.1595 0.4950 0.092 Uiso 1 1 calc R
C20 C 1.5539(7) 0.1451(4) 0.5036(5) 0.0695(19) Uani 1 1 d .
H20 H 1.5708 0.1770 0.5677 0.083 Uiso 1 1 calc R
O2 O 1.4894(4) 0.0039(3) 0.2199(3) 0.0681(12) Uani 1 1 d .

loop_
_atom_site_aniso_label
_atom_site_aniso_U_11
_atom_site_aniso_U_22
_atom_site_aniso_U_33
_atom_site_aniso_U_23
_atom_site_aniso_U_13
_atom_site_aniso_U_12
Zn1 0.0464(4) 0.0612(4) 0.0464(4) -0.0107(3) 0.0125(3) 0.0041(3)
N1 0.041(2) 0.043(2) 0.044(3) -0.002(2) 0.013(2) 0.007(2)
O1 0.070(3) 0.069(3) 0.039(2) -0.0050(19) 0.012(2) 0.013(2)
C5 0.091(5) 0.054(4) 0.073(5) 0.004(3) 0.036(4) 0.020(4)
C7 0.042(3) 0.056(3) 0.042(3) 0.000(3) 0.015(3) 0.000(3)
C6 0.060(4) 0.060(4) 0.046(4) 0.013(3) 0.017(3) 0.013(3)
C3 0.109(6) 0.070(4) 0.045(4) -0.003(3) 0.020(4) 0.034(4)
C1 0.053(4) 0.058(4) 0.046(3) 0.000(3) 0.017(3) 0.007(3)
C2 0.058(4) 0.047(3) 0.046(3) -0.005(3) 0.022(3) 0.009(3)
C4 0.136(7) 0.064(5) 0.059(5) -0.002(3) 0.032(5) 0.038(4)
C9 0.043(3) 0.050(3) 0.051(3) -0.002(3) 0.018(3) 0.003(3)
C8 0.040(3) 0.047(3) 0.039(3) -0.002(2) 0.015(3) 0.005(2)
C13 0.037(3) 0.045(3) 0.037(3) -0.001(2) 0.012(2) 0.000(2)
C12 0.040(3) 0.048(3) 0.032(3) -0.005(2) 0.011(2) -0.001(2)
C11 0.046(3) 0.047(3) 0.041(3) 0.003(2) 0.014(3) 0.004(2)
C14 0.053(4) 0.043(3) 0.053(4) 0.000(3) 0.022(3) -0.001(3)
C10 0.044(3) 0.054(3) 0.045(3) -0.001(3) 0.020(3) -0.004(3)
C15 0.039(3) 0.072(4) 0.080(5) 0.006(3) 0.021(3) -0.002(3)
C16 0.053(4) 0.056(4) 0.064(4) 0.004(3) 0.011(3) 0.009(3)
N2 0.039(3) 0.046(3) 0.041(3) -0.006(2) 0.008(2) -0.001(2)
C17 0.042(3) 0.048(3) 0.046(3) 0.000(3) 0.014(3) 0.012(2)
C18 0.043(3) 0.046(3) 0.040(3) -0.003(2) 0.002(3) 0.003(2)
C23 0.043(3) 0.059(4) 0.049(4) -0.004(3) 0.006(3) -0.003(3)
C22 0.051(4) 0.074(5) 0.061(4) -0.005(3) 0.004(3) -0.012(3)
C19 0.060(4) 0.054(4) 0.051(4) -0.011(3) 0.007(3) 0.004(3)
C21 0.067(5) 0.068(4) 0.067(5) -0.001(4) -0.011(4) -0.015(4)
C20 0.076(5) 0.054(4) 0.059(4) -0.015(3) 0.001(4) -0.001(3)
O2 0.048(3) 0.092(3) 0.063(3) -0.023(2) 0.018(2) -0.008(2)

loop_
_atom_type_symbol
_atom_type_description
_atom_type_scat_dispersion_real
_atom_type_scat_dispersion_imag
_atom_type_scat_source
C C 0.0033 0.0016 'International Tables Vol C Tables 4.2.6.8 and 6.1.1.4'
H H 0.0000 0.0000 'International Tables Vol C Tables 4.2.6.8 and 6.1.1.4'
N N 0.0061 0.0033 'International Tables Vol C Tables 4.2.6.8 and 6.1.1.4'
O O 0.0106 0.0060 'International Tables Vol C Tables 4.2.6.8 and 6.1.1.4'
Zn Zn 0.2839 1.4301 'International Tables Vol C Tables 4.2.6.8 and 6.1.1.4'

loop_
_geom_angle_atom_site_label_1
_geom_angle_atom_site_label_2
_geom_angle_atom_site_label_3
_geom_angle
_geom_angle_site_symmetry_1
_geom_angle_site_symmetry_3
O2 Zn1 O1 108.44(18) 3_755 .
O2 Zn1 N2 96.02(17) 3_755 3_755
O1 Zn1 N2 122.55(18) . 3_755
O2 Zn1 N1 124.29(18) 3_755 .
O1 Zn1 N1 96.07(16) . .
N2 Zn1 N1 111.73(17) 3_755 .
C1 N1 C8 117.6(4) . .
C1 N1 Zn1 119.2(4) . .
C8 N1 Zn1 123.0(3) . .
C7 O1 Zn1 125.8(4) . .
C6 C5 C4 121.8(6) . .
C6 C5 H5 119.1 . .
C4 C5 H5 119.1 . .
O1 C7 C2 124.6(5) . .
O1 C7 C6 119.5(5) . .
C2 C7 C6 115.9(5) . .
C5 C6 C7 122.2(6) . .
C5 C6 H6 118.9 . .
C7 C6 H6 118.9 . .
C4 C3 C2 122.6(6) . .
C4 C3 H3 118.7 . .
C2 C3 H3 118.7 . .
N1 C1 C2 129.3(5) . .
N1 C1 H1 115.3 . .
C2 C1 H1 115.3 . .
C3 C2 C7 119.4(5) . .
C3 C2 C1 116.6(5) . .
C7 C2 C1 123.9(5) . .
C3 C4 C5 118.0(6) . .
C3 C4 H4 121.0 . .
C5 C4 H4 121.0 . .
C10 C9 C8 117.0(5) . .
C10 C9 C15 120.7(5) . .
C8 C9 C15 122.2(5) . .
C9 C8 C13 122.5(5) . .
C9 C8 N1 118.9(5) . .
C13 C8 N1 118.6(5) . .
C8 C13 C12 117.2(5) . .
C8 C13 C14 122.3(5) . .
C12 C13 C14 120.3(5) . .
C11 C12 C13 121.7(5) . .
C11 C12 N2 119.4(5) . .
C13 C12 N2 118.8(5) . .
C10 C11 C12 117.7(5) . .
C10 C11 C16 120.3(5) . .
C12 C11 C16 122.0(5) . .
C13 C14 H14A 109.5 . .
C13 C14 H14B 109.5 . .
H14A C14 H14B 109.5 . .
C13 C14 H14C 109.5 . .
H14A C14 H14C 109.5 . .
H14B C14 H14C 109.5 . .
C11 C10 C9 123.8(5) . .
C11 C10 H10 118.1 . .
C9 C10 H10 118.1 . .
C9 C15 H15A 109.5 . .
C9 C15 H15B 109.5 . .
H15A C15 H15B 109.5 . .
C9 C15 H15C 109.5 . .
H15A C15 H15C 109.5 . .
H15B C15 H15C 109.5 . .
C11 C16 H16A 109.5 . .
C11 C16 H16B 109.5 . .
H16A C16 H16B 109.5 . .
C11 C16 H16C 109.5 . .
H16A C16 H16C 109.5 . .
H16B C16 H16C 109.5 . .
C17 N2 C12 118.2(4) . .
C17 N2 Zn1 119.1(4) . 3_755
C12 N2 Zn1 122.6(3) . 3_755
N2 C17 C18 129.3(5) . .
N2 C17 H17 115.3 . .
C18 C17 H17 115.3 . .
C23 C18 C19 119.5(5) . .
C23 C18 C17 124.0(5) . .
C19 C18 C17 116.5(5) . .
O2 C23 C22 118.6(6) . .
O2 C23 C18 124.1(5) . .
C22 C23 C18 117.3(6) . .
C21 C22 C23 121.7(7) . .
C21 C22 H22 119.1 . .
C23 C22 H22 119.1 . .
C20 C19 C18 121.7(6) . .
C20 C19 H19 119.2 . .
C18 C19 H19 119.2 . .
C22 C21 C20 121.2(6) . .
C22 C21 H21 119.4 . .
C20 C21 H21 119.4 . .
C19 C20 C21 118.6(6) . .
C19 C20 H20 120.7 . .
C21 C20 H20 120.7 . .
C23 O2 Zn1 125.1(4) . 3_755

loop_
_geom_bond_atom_site_label_1
_geom_bond_atom_site_label_2
_geom_bond_distance
_geom_bond_site_symmetry_2
Zn1 O2 1.905(4) 3_755
Zn1 O1 1.907(4) .
Zn1 N2 1.999(4) 3_755
Zn1 N1 2.016(4) .
N1 C1 1.294(6) .
N1 C8 1.441(6) .
O1 C7 1.300(6) .
C5 C6 1.340(8) .
C5 C4 1.376(8) .
C5 H5 0.9300 .
C7 C2 1.418(7) .
C7 C6 1.424(7) .
C6 H6 0.9300 .
C3 C4 1.367(8) .
C3 C2 1.390(7) .
C3 H3 0.9300 .
C1 C2 1.429(7) .
C1 H1 0.9300 .
C4 H4 0.9300 .
C9 C10 1.382(7) .
C9 C8 1.392(7) .
C9 C15 1.494(7) .
C8 C13 1.401(7) .
C13 C12 1.412(7) .
C13 C14 1.508(7) .
C12 C11 1.388(7) .
C12 N2 1.432(6) .
C11 C10 1.382(7) .
C11 C16 1.512(7) .
C14 H14A 0.9600 .
C14 H14B 0.9600 .
C14 H14C 0.9600 .
C10 H10 0.9300 .
C15 H15A 0.9600 .
C15 H15B 0.9600 .
C15 H15C 0.9600 .
C16 H16A 0.9600 .
C16 H16B 0.9600 .
C16 H16C 0.9600 .
N2 C17 1.296(6) .
N2 Zn1 1.999(4) 3_755
C17 C18 1.428(7) .
C17 H17 0.9300 .
C18 C23 1.409(8) .
C18 C19 1.409(7) .
C23 O2 1.315(6) .
C23 C22 1.400(7) .
C22 C21 1.360(9) .
C22 H22 0.9300 .
C19 C20 1.357(8) .
C19 H19 0.9300 .
C21 C20 1.390(9) .
C21 H21 0.9300 .
C20 H20 0.9300 .
O2 Zn1 1.905(4) 3_755

loop_
_geom_torsion_atom_site_label_1
_geom_torsion_atom_site_label_2
_geom_torsion_atom_site_label_3
_geom_torsion_atom_site_label_4
_geom_torsion
_geom_torsion_site_symmetry_1
_geom_torsion_site_symmetry_4
O2 Zn1 N1 C1 -110.2(4) 3_755 .
O1 Zn1 N1 C1 7.1(4) . .
N2 Zn1 N1 C1 135.7(4) 3_755 .
O2 Zn1 N1 C8 74.3(4) 3_755 .
O1 Zn1 N1 C8 -168.5(4) . .
N2 Zn1 N1 C8 -39.8(4) 3_755 .
O2 Zn1 O1 C7 118.3(5) 3_755 .
N2 Zn1 O1 C7 -131.5(4) 3_755 .
N1 Zn1 O1 C7 -10.9(5) . .
Zn1 O1 C7 C2 8.7(8) . .
Zn1 O1 C7 C6 -169.2(4) . .
C4 C5 C6 C7 -0.5(11) . .
O1 C7 C6 C5 -179.4(6) . .
C2 C7 C6 C5 2.5(9) . .
C8 N1 C1 C2 174.5(6) . .
Zn1 N1 C1 C2 -1.3(8) . .
C4 C3 C2 C7 3.1(11) . .
C4 C3 C2 C1 -178.7(7) . .
O1 C7 C2 C3 178.4(6) . .
C6 C7 C2 C3 -3.6(9) . .
O1 C7 C2 C1 0.3(10) . .
C6 C7 C2 C1 178.3(5) . .
N1 C1 C2 C3 177.7(6) . .
N1 C1 C2 C7 -4.2(10) . .
C2 C3 C4 C5 -1.1(12) . .
C6 C5 C4 C3 -0.2(12) . .
C10 C9 C8 C13 -0.8(8) . .
C15 C9 C8 C13 179.3(5) . .
C10 C9 C8 N1 176.6(5) . .
C15 C9 C8 N1 -3.3(8) . .
C1 N1 C8 C9 115.2(6) . .
Zn1 N1 C8 C9 -69.2(6) . .
C1 N1 C8 C13 -67.3(7) . .
Zn1 N1 C8 C13 108.4(5) . .
C9 C8 C13 C12 0.3(8) . .
N1 C8 C13 C12 -177.1(4) . .
C9 C8 C13 C14 176.4(5) . .
N1 C8 C13 C14 -1.1(7) . .
C8 C13 C12 C11 1.0(7) . .
C14 C13 C12 C11 -175.1(5) . .
C8 C13 C12 N2 176.8(4) . .
C14 C13 C12 N2 0.7(7) . .
C13 C12 C11 C10 -1.8(8) . .
N2 C12 C11 C10 -177.5(5) . .
C13 C12 C11 C16 178.6(5) . .
N2 C12 C11 C16 2.8(8) . .
C12 C11 C10 C9 1.2(8) . .
C16 C11 C10 C9 -179.1(5) . .
C8 C9 C10 C11 0.0(8) . .
C15 C9 C10 C11 179.9(5) . .
C11 C12 N2 C17 -112.1(6) . .
C13 C12 N2 C17 72.0(6) . .
C11 C12 N2 Zn1 72.9(6) . 3_755
C13 C12 N2 Zn1 -103.0(5) . 3_755
C12 N2 C17 C18 -172.3(5) . .
Zn1 N2 C17 C18 2.9(8) 3_755 .
N2 C17 C18 C23 6.4(9) . .
N2 C17 C18 C19 -174.8(5) . .
C19 C18 C23 O2 180.0(5) . .
C17 C18 C23 O2 -1.2(9) . .
C19 C18 C23 C22 -1.0(8) . .
C17 C18 C23 C22 177.8(5) . .
O2 C23 C22 C21 -179.9(6) . .
C18 C23 C22 C21 1.0(9) . .
C23 C18 C19 C20 0.5(9) . .
C17 C18 C19 C20 -178.4(5) . .
C23 C22 C21 C20 -0.5(10) . .
C18 C19 C20 C21 0.0(9) . .
C22 C21 C20 C19 0.0(10) . .
C22 C23 O2 Zn1 168.1(4) . 3_755
C18 C23 O2 Zn1 -12.9(8) . 3_755
